data_4102091
loop_
_publ_author_name
'Benjamin F. Wicker'
'Jennifer Scott'
'Jos\'e G. Andino'
'Xinfeng Gao'
'Hyunsoo Park'
'Maren Pink'
'Daniel J. Mindiola'

_publ_section_title
;
 Phosphinidene Complexes of Scandium: Powerful PAr Group-Transfer Vehicles
 to Organic and Inorganic Substrates
;
_journal_name_full 'Journal of the American Chemical Society'
_journal_page_first 3691
_journal_page_last 3693
_journal_paper_doi 10.1021/ja100214e
_journal_volume 132
_journal_year 2010
_chemical_formula_moiety 'C50 H65 Br Li N P3 Sc, C5 H12'
_chemical_formula_sum 'C55 H77 Br Li N P3 Sc'
_chemical_formula_weight 976.90
_chemical_name_systematic
; 
 ? 
;
_space_group_IT_number 2
_symmetry_cell_setting triclinic
_symmetry_space_group_name_Hall '-P 1'
_symmetry_space_group_name_H-M 'P -1'
_atom_sites_solution_hydrogens geom
_atom_sites_solution_primary direct
_atom_sites_solution_secondary difmap
_audit_creation_method SHELXL-97
_cell_angle_alpha 95.417(6)
_cell_angle_beta 93.967(7)
_cell_angle_gamma 93.815(7)
_cell_formula_units_Z 2
_cell_length_a 12.396(5)
_cell_length_b 14.179(6)
_cell_length_c 15.666(6)
_cell_measurement_reflns_used 6753
_cell_measurement_temperature 150(2)
_cell_measurement_theta_max 24.5
_cell_measurement_theta_min 2.2
_cell_volume 2727.2(19)
_computing_cell_refinement 'APEX II v.2.2 (Bruker, 2007)'
_computing_data_collection 'APEX II v.2.2 (Bruker, 2007)'
_computing_data_reduction 'APEX II v.2.2 (Bruker, 2007)'
_computing_molecular_graphics 'SHELXTL (Bruker, 2008)'
_computing_publication_material 'SHELXTL (Bruker, 2008)'
_computing_structure_refinement 'SHELXL-97 (Sheldrick, 2008)'
_computing_structure_solution 'SIR-2004 (Burla et al., 2005)'
_diffrn_ambient_temperature 150(2)
_diffrn_detector 'CCD area detector'
_diffrn_detector_area_resol_mean 83.33
_diffrn_detector_type 'Bruker APEXII'
_diffrn_measured_fraction_theta_full 0.977
_diffrn_measured_fraction_theta_max 0.977
_diffrn_measurement_details '0.30 degree frames measured for 90 seconds each'
_diffrn_measurement_device 'APEX Kappa Duo'
_diffrn_measurement_device_type Kappa
_diffrn_measurement_method 'omega and phi scans'
_diffrn_radiation_monochromator graphite
_diffrn_radiation_source 'fine-focus sealed tube'
_diffrn_radiation_type MoK\a
_diffrn_radiation_wavelength 0.71073
_diffrn_reflns_av_R_equivalents 0.0770
_diffrn_reflns_av_sigmaI/netI 0.0787
_diffrn_reflns_limit_h_max 14
_diffrn_reflns_limit_h_min -14
_diffrn_reflns_limit_k_max 16
_diffrn_reflns_limit_k_min -16
_diffrn_reflns_limit_l_max 18
_diffrn_reflns_limit_l_min -18
_diffrn_reflns_number 39032
_diffrn_reflns_theta_full 25.11
_diffrn_reflns_theta_max 25.11
_diffrn_reflns_theta_min 1.31
_exptl_absorpt_coefficient_mu 0.989
_exptl_absorpt_correction_T_max 0.9075
_exptl_absorpt_correction_T_min 0.8191
_exptl_absorpt_correction_type multi-scan
_exptl_absorpt_process_details 'SADABS, R. Blessing; 1995'
_exptl_crystal_colour orange
_exptl_crystal_density_diffrn 1.190
_exptl_crystal_density_method 'not measured'
_exptl_crystal_description plate
_exptl_crystal_F_000 1036
_exptl_crystal_size_max 0.21
_exptl_crystal_size_mid 0.11
_exptl_crystal_size_min 0.10
_refine_diff_density_max 1.156
_refine_diff_density_min -0.791
_refine_diff_density_rms 0.097
_refine_ls_extinction_method none
_refine_ls_goodness_of_fit_ref 1.066
_refine_ls_hydrogen_treatment constr
_refine_ls_matrix_type full
_refine_ls_number_parameters 597
_refine_ls_number_reflns 9491
_refine_ls_number_restraints 53
_refine_ls_restrained_S_all 1.064
_refine_ls_R_factor_all 0.1213
_refine_ls_R_factor_gt 0.0720
_refine_ls_shift/su_max 0.000
_refine_ls_shift/su_mean 0.000
_refine_ls_structure_factor_coef Fsqd
_refine_ls_weighting_details 'calc w=1/[\s^2^(Fo^2^)+(0.0888P)^2^+10.2378P] where P=(Fo^2^+2Fc^2^)/3'
_refine_ls_weighting_scheme calc
_refine_ls_wR_factor_gt 0.1889
_refine_ls_wR_factor_ref 0.2167
_reflns_number_gt 6135
_reflns_number_total 9491
_reflns_threshold_expression >2sigma(I)
_cod_data_source_file ja100214e_si_002.cif
_cod_data_source_block 08144
_cod_depositor_comments
;
The following automatic conversions were performed:

'_exptl_absorpt_correction_type' value 'multi-scans' was replaced
with the value 'multi-scan' as specified in the replacement file
'src/cod-tools/trunk/data/replacement-values/replacement_values.lst'.

Automatic conversion script
Id: cif_fix_values 5376 2017-05-30 11:51:03Z andrius 
;
_cod_database_code 4102091

loop_
_symmetry_equiv_pos_as_xyz
'x, y, z'
'-x, -y, -z'

loop_
_atom_site_label
_atom_site_type_symbol
_atom_site_fract_x
_atom_site_fract_y
_atom_site_fract_z
_atom_site_U_iso_or_equiv
_atom_site_adp_type
_atom_site_occupancy
_atom_site_symmetry_multiplicity
_atom_site_calc_flag
_atom_site_refinement_flags
_atom_site_disorder_assembly
_atom_site_disorder_group
Br1 Br 0.38939(6) 0.06082(5) 0.29845(5) 0.0462(2) Uani 1 1 d . A .
Sc1 Sc 0.38010(9) 0.22539(8) 0.22627(7) 0.0277(3) Uani 1 1 d D . .
Li1 Li 0.2771(10) 0.1630(8) 0.3894(7) 0.043(3) Uani 1 1 d . A .
P2 P 0.58954(13) 0.27575(11) 0.28405(10) 0.0285(4) Uani 1 1 d . A .
P3 P 0.26067(14) 0.30599(12) 0.31089(10) 0.0328(4) Uani 1 1 d . A .
N1 N 0.4593(4) 0.2856(3) 0.1236(3) 0.0278(11) Uani 1 1 d . A .
P1 P 0.2642(7) 0.1515(6) 0.0787(5) 0.0273(11) Uani 0.698(12) 1 d PD A 1
C1 C 0.2377(10) 0.0227(8) 0.0513(11) 0.043(3) Uani 0.698(12) 1 d PD A 1
H1 H 0.2078 0.0139 -0.0101 0.052 Uiso 0.698(12) 1 calc PR A 1
C2 C 0.1530(15) -0.0210(13) 0.1020(17) 0.095(7) Uani 0.698(12) 1 d PD A 1
H2A H 0.1435 -0.0895 0.0851 0.143 Uiso 0.698(12) 1 calc PR A 1
H2B H 0.0843 0.0075 0.0906 0.143 Uiso 0.698(12) 1 calc PR A 1
H2C H 0.1759 -0.0096 0.1634 0.143 Uiso 0.698(12) 1 calc PR A 1
C3 C 0.3400(12) -0.0283(10) 0.0548(12) 0.055(4) Uani 0.698(12) 1 d PD A 1
H3A H 0.3226 -0.0962 0.0375 0.082 Uiso 0.698(12) 1 calc PR A 1
H3B H 0.3742 -0.0198 0.1135 0.082 Uiso 0.698(12) 1 calc PR A 1
H3C H 0.3899 -0.0024 0.0155 0.082 Uiso 0.698(12) 1 calc PR A 1
C4 C 0.1394(11) 0.2088(9) 0.0454(14) 0.041(3) Uani 0.698(12) 1 d PD A 1
H4 H 0.1123 0.1795 -0.0134 0.050 Uiso 0.698(12) 1 calc PR A 1
C5 C 0.0471(9) 0.2001(10) 0.1045(8) 0.073(4) Uani 0.698(12) 1 d PD A 1
H5A H -0.0148 0.2321 0.0818 0.110 Uiso 0.698(12) 1 calc PR A 1
H5B H 0.0715 0.2297 0.1622 0.110 Uiso 0.698(12) 1 calc PR A 1
H5C H 0.0252 0.1328 0.1073 0.110 Uiso 0.698(12) 1 calc PR A 1
C6 C 0.168(2) 0.3149(10) 0.040(3) 0.069(4) Uani 0.698(12) 1 d PDU A 1
H6A H 0.1042 0.3441 0.0170 0.104 Uiso 0.698(12) 1 calc PR A 1
H6B H 0.2272 0.3227 0.0026 0.104 Uiso 0.698(12) 1 calc PR A 1
H6C H 0.1908 0.3458 0.0979 0.104 Uiso 0.698(12) 1 calc PR A 1
P1D P 0.2500(17) 0.1675(15) 0.0819(13) 0.0273(11) Uani 0.302(12) 1 d PD A 2
C1D C 0.204(2) 0.0416(18) 0.051(3) 0.043(3) Uani 0.302(12) 1 d PD A 2
H1D H 0.1757 0.0378 -0.0105 0.052 Uiso 0.302(12) 1 calc PR A 2
C2D C 0.111(3) 0.010(3) 0.099(5) 0.095(7) Uani 0.302(12) 1 d PD A 2
H2DA H 0.0848 -0.0549 0.0780 0.143 Uiso 0.302(12) 1 calc PR A 2
H2DB H 0.0519 0.0525 0.0913 0.143 Uiso 0.302(12) 1 calc PR A 2
H2DC H 0.1337 0.0133 0.1608 0.143 Uiso 0.302(12) 1 calc PR A 2
C3D C 0.294(3) -0.023(2) 0.054(3) 0.055(4) Uani 0.302(12) 1 d PD A 2
H3DA H 0.2647 -0.0882 0.0581 0.082 Uiso 0.302(12) 1 calc PR A 2
H3DB H 0.3453 -0.0025 0.1037 0.082 Uiso 0.302(12) 1 calc PR A 2
H3DC H 0.3325 -0.0214 0.0011 0.082 Uiso 0.302(12) 1 calc PR A 2
C4D C 0.140(3) 0.240(2) 0.049(3) 0.041(3) Uani 0.302(12) 1 d PD A 2
H4D H 0.0837 0.2386 0.0916 0.050 Uiso 0.302(12) 1 calc PR A 2
C5D C 0.085(2) 0.207(2) -0.0399(17) 0.073(4) Uani 0.302(12) 1 d PD A 2
H5DA H 0.0263 0.2479 -0.0531 0.110 Uiso 0.302(12) 1 calc PR A 2
H5DB H 0.0546 0.1413 -0.0405 0.110 Uiso 0.302(12) 1 calc PR A 2
H5DC H 0.1380 0.2105 -0.0830 0.110 Uiso 0.302(12) 1 calc PR A 2
C6D C 0.184(5) 0.343(2) 0.047(7) 0.069(4) Uani 0.302(12) 1 d PDU A 2
H6DA H 0.1244 0.3831 0.0347 0.104 Uiso 0.302(12) 1 calc PR A 2
H6DB H 0.2359 0.3469 0.0029 0.104 Uiso 0.302(12) 1 calc PR A 2
H6DC H 0.2210 0.3664 0.1035 0.104 Uiso 0.302(12) 1 calc PR A 2
C7 C 0.3579(5) 0.1876(4) 0.0042(4) 0.0294(13) Uani 1 1 d . . .
C8 C 0.3465(5) 0.1521(5) -0.0823(4) 0.0359(15) Uani 1 1 d . A .
H8 H 0.2834 0.1128 -0.1032 0.043 Uiso 1 1 calc R . .
C9 C 0.4253(5) 0.1727(5) -0.1394(4) 0.0377(15) Uani 1 1 d . . .
C10 C 0.4116(6) 0.1339(6) -0.2328(4) 0.0493(19) Uani 1 1 d . A .
H10A H 0.4822 0.1369 -0.2574 0.074 Uiso 1 1 calc R . .
H10B H 0.3620 0.1719 -0.2642 0.074 Uiso 1 1 calc R . .
H10C H 0.3816 0.0678 -0.2376 0.074 Uiso 1 1 calc R . .
C11 C 0.5156(5) 0.2297(5) -0.1062(4) 0.0382(16) Uani 1 1 d . A .
H11 H 0.5712 0.2436 -0.1429 0.046 Uiso 1 1 calc R . .
C12 C 0.5279(5) 0.2672(5) -0.0210(4) 0.0351(15) Uani 1 1 d . . .
H12 H 0.5916 0.3062 -0.0008 0.042 Uiso 1 1 calc R A .
C13 C 0.4489(5) 0.2493(4) 0.0363(4) 0.0289(13) Uani 1 1 d . A .
C14 C 0.5298(5) 0.3684(4) 0.1453(4) 0.0282(13) Uani 1 1 d . . .
C15 C 0.5256(5) 0.4487(4) 0.0996(4) 0.0316(14) Uani 1 1 d . A .
H15 H 0.4728 0.4486 0.0527 0.038 Uiso 1 1 calc R . .
C16 C 0.5965(5) 0.5277(5) 0.1212(4) 0.0355(15) Uani 1 1 d . . .
H16A H 0.5914 0.5808 0.0888 0.043 Uiso 1 1 calc R A .
C17 C 0.6758(5) 0.5317(4) 0.1899(4) 0.0314(14) Uani 1 1 d . A .
C18 C 0.7551(6) 0.6183(5) 0.2106(5) 0.0439(17) Uani 1 1 d . . .
H18A H 0.7809 0.6233 0.2715 0.066 Uiso 1 1 calc R A .
H18B H 0.7188 0.6755 0.1985 0.066 Uiso 1 1 calc R . .
H18C H 0.8168 0.6122 0.1751 0.066 Uiso 1 1 calc R . .
C19 C 0.6759(5) 0.4548(4) 0.2382(4) 0.0314(14) Uani 1 1 d . . .
H19 H 0.7265 0.4571 0.2868 0.038 Uiso 1 1 calc R A .
C20 C 0.6043(4) 0.3735(4) 0.2181(4) 0.0264(13) Uani 1 1 d . A .
C21 C 0.6911(5) 0.1919(5) 0.2516(4) 0.0368(15) Uani 1 1 d . . .
H21 H 0.6940 0.1447 0.2951 0.044 Uiso 1 1 calc R A .
C22 C 0.6541(6) 0.1365(5) 0.1648(5) 0.0496(18) Uani 1 1 d . A .
H22A H 0.7076 0.0912 0.1493 0.074 Uiso 1 1 calc R . .
H22B H 0.6473 0.1808 0.1206 0.074 Uiso 1 1 calc R . .
H22C H 0.5837 0.1021 0.1688 0.074 Uiso 1 1 calc R . .
C23 C 0.8054(6) 0.2378(6) 0.2507(6) 0.062(2) Uani 1 1 d . A .
H23A H 0.8554 0.1886 0.2379 0.094 Uiso 1 1 calc R . .
H23B H 0.8276 0.2722 0.3070 0.094 Uiso 1 1 calc R . .
H23C H 0.8068 0.2823 0.2065 0.094 Uiso 1 1 calc R . .
C24 C 0.6402(5) 0.3269(4) 0.3933(4) 0.0324(14) Uani 1 1 d . . .
H24 H 0.7170 0.3525 0.3913 0.039 Uiso 1 1 calc R A .
C25 C 0.6382(7) 0.2500(5) 0.4547(4) 0.056(2) Uani 1 1 d . A .
H25A H 0.6594 0.2786 0.5134 0.084 Uiso 1 1 calc R . .
H25B H 0.6890 0.2028 0.4379 0.084 Uiso 1 1 calc R . .
H25C H 0.5648 0.2191 0.4524 0.084 Uiso 1 1 calc R . .
C26 C 0.5735(5) 0.4085(5) 0.4230(4) 0.0378(15) Uani 1 1 d . A .
H26A H 0.5961 0.4310 0.4830 0.057 Uiso 1 1 calc R . .
H26B H 0.4965 0.3865 0.4181 0.057 Uiso 1 1 calc R . .
H26C H 0.5849 0.4607 0.3870 0.057 Uiso 1 1 calc R . .
C27 C 0.2057(5) 0.3914(4) 0.3863(4) 0.0289(13) Uani 1 1 d . . .
C28 C 0.1856(4) 0.3684(4) 0.4703(4) 0.0279(13) Uani 1 1 d . A .
C29 C 0.1492(5) 0.4355(4) 0.5295(4) 0.0338(14) Uani 1 1 d . . .
H29 H 0.1369 0.4193 0.5857 0.041 Uiso 1 1 calc R A .
C30 C 0.1308(5) 0.5251(5) 0.5084(4) 0.0375(15) Uani 1 1 d . A .
H30 H 0.1072 0.5709 0.5499 0.045 Uiso 1 1 calc R . .
C31 C 0.1468(5) 0.5483(4) 0.4257(4) 0.0321(14) Uani 1 1 d . . .
H31 H 0.1337 0.6103 0.4111 0.039 Uiso 1 1 calc R A .
C32 C 0.1817(5) 0.4823(4) 0.3642(4) 0.0294(13) Uani 1 1 d . A .
C33 C 0.1857(5) 0.5096(4) 0.2735(4) 0.0298(13) Uani 1 1 d . . .
C34 C 0.0875(5) 0.5034(4) 0.2224(4) 0.0326(14) Uani 1 1 d . A .
C35 C 0.0867(5) 0.5355(5) 0.1405(4) 0.0402(16) Uani 1 1 d . . .
H35 H 0.0199 0.5333 0.1065 0.048 Uiso 1 1 calc R A .
C36 C 0.1806(5) 0.5703(5) 0.1078(4) 0.0417(17) Uani 1 1 d . A .
C37 C 0.2765(5) 0.5725(5) 0.1580(4) 0.0370(15) Uani 1 1 d . . .
H37 H 0.3418 0.5938 0.1352 0.044 Uiso 1 1 calc R A .
C38 C 0.2813(5) 0.5444(4) 0.2416(4) 0.0328(14) Uani 1 1 d . A .
C39 C -0.0150(5) 0.4597(5) 0.2523(4) 0.0449(18) Uani 1 1 d . . .
H39A H -0.0041 0.3946 0.2653 0.067 Uiso 1 1 calc R A .
H39B H -0.0738 0.4588 0.2070 0.067 Uiso 1 1 calc R . .
H39C H -0.0340 0.4972 0.3042 0.067 Uiso 1 1 calc R . .
C40 C 0.1782(6) 0.6034(7) 0.0190(5) 0.062(2) Uani 1 1 d . . .
H40A H 0.1071 0.5847 -0.0115 0.094 Uiso 1 1 calc R A .
H40B H 0.2348 0.5744 -0.0130 0.094 Uiso 1 1 calc R . .
H40C H 0.1910 0.6728 0.0236 0.094 Uiso 1 1 calc R . .
C41 C 0.3871(5) 0.5527(5) 0.2950(4) 0.0400(16) Uani 1 1 d . . .
H41A H 0.3826 0.5971 0.3463 0.060 Uiso 1 1 calc R A .
H41B H 0.4450 0.5763 0.2612 0.060 Uiso 1 1 calc R . .
H41C H 0.4031 0.4902 0.3124 0.060 Uiso 1 1 calc R . .
C42 C 0.1990(5) 0.2696(4) 0.4932(4) 0.0296(13) Uani 1 1 d . . .
C43 C 0.1171(5) 0.1973(5) 0.4674(4) 0.0377(15) Uani 1 1 d . A .
C44 C 0.1355(6) 0.1032(5) 0.4800(4) 0.0428(17) Uani 1 1 d . . .
H44 H 0.0809 0.0512 0.4548 0.051 Uiso 1 1 calc R A .
C45 C 0.2327(6) 0.0796(5) 0.5205(4) 0.0446(17) Uani 1 1 d . A .
C46 C 0.3105(6) 0.1526(5) 0.5492(4) 0.0390(16) Uani 1 1 d . . .
H46 H 0.3834 0.1365 0.5724 0.047 Uiso 1 1 calc R A .
C47 C 0.2935(5) 0.2469(4) 0.5388(4) 0.0330(14) Uani 1 1 d . A .
C48 C 0.0120(5) 0.2191(5) 0.4207(5) 0.0491(18) Uani 1 1 d . . .
H48A H -0.0219 0.2684 0.4555 0.074 Uiso 1 1 calc R A .
H48B H -0.0372 0.1615 0.4112 0.074 Uiso 1 1 calc R . .
H48C H 0.0270 0.2416 0.3651 0.074 Uiso 1 1 calc R . .
C49 C 0.2547(8) -0.0229(5) 0.5306(5) 0.061(2) Uani 1 1 d . . .
H49A H 0.1869 -0.0587 0.5399 0.092 Uiso 1 1 calc R A .
H49B H 0.3071 -0.0252 0.5799 0.092 Uiso 1 1 calc R . .
H49C H 0.2841 -0.0509 0.4783 0.092 Uiso 1 1 calc R . .
C50 C 0.3803(5) 0.3232(5) 0.5731(4) 0.0412(16) Uani 1 1 d . . .
H50A H 0.3573 0.3581 0.6250 0.062 Uiso 1 1 calc R A .
H50B H 0.3922 0.3672 0.5295 0.062 Uiso 1 1 calc R . .
H50C H 0.4479 0.2940 0.5873 0.062 Uiso 1 1 calc R . .
C1S C -0.0889(12) 0.9569(9) 0.2629(9) 0.095(5) Uiso 0.801(18) 1 d PDU B 1
H1S1 H -0.1640 0.9718 0.2703 0.142 Uiso 0.801(18) 1 calc PR B 1
H1S2 H -0.0684 0.9739 0.2067 0.142 Uiso 0.801(18) 1 calc PR B 1
H1S3 H -0.0407 0.9930 0.3084 0.142 Uiso 0.801(18) 1 calc PR B 1
C2S C -0.0797(15) 0.8572(12) 0.2675(13) 0.132(6) Uiso 0.801(18) 1 d PDU B 1
H2S1 H -0.1340 0.8243 0.2235 0.158 Uiso 0.801(18) 1 calc PR B 1
H2S2 H -0.1048 0.8434 0.3240 0.158 Uiso 0.801(18) 1 calc PR B 1
C3S C 0.0192(13) 0.8088(15) 0.2583(14) 0.151(7) Uiso 0.801(18) 1 d PDU B 1
H3S1 H 0.0009 0.7407 0.2637 0.182 Uiso 0.801(18) 1 calc PR B 1
H3S2 H 0.0393 0.8134 0.1987 0.182 Uiso 0.801(18) 1 calc PR B 1
C4S C 0.1157(15) 0.8374(15) 0.3148(14) 0.149(7) Uiso 0.801(18) 1 d PDU B 1
H4S1 H 0.1301 0.9066 0.3128 0.178 Uiso 0.801(18) 1 calc PR B 1
H4S2 H 0.0965 0.8282 0.3739 0.178 Uiso 0.801(18) 1 calc PR B 1
C5S C 0.2168(14) 0.7955(13) 0.3040(11) 0.109(5) Uiso 0.801(18) 1 d PDU B 1
H5S1 H 0.2710 0.8238 0.3493 0.164 Uiso 0.801(18) 1 calc PR B 1
H5S2 H 0.2417 0.8072 0.2476 0.164 Uiso 0.801(18) 1 calc PR B 1
H5S3 H 0.2068 0.7269 0.3077 0.164 Uiso 0.801(18) 1 calc PR B 1
C1E C -0.012(6) 0.915(4) 0.292(5) 0.14(2) Uiso 0.199(18) 1 d PDU B 2
H1E1 H -0.0870 0.9337 0.2865 0.211 Uiso 0.199(18) 1 calc PR B 2
H1E2 H 0.0220 0.9240 0.2383 0.211 Uiso 0.199(18) 1 calc PR B 2
H1E3 H 0.0285 0.9531 0.3399 0.211 Uiso 0.199(18) 1 calc PR B 2
C2E C -0.014(5) 0.815(4) 0.306(6) 0.139(19) Uiso 0.199(18) 1 d PDU B 2
H2E1 H -0.0704 0.7809 0.2652 0.166 Uiso 0.199(18) 1 calc PR B 2
H2E2 H -0.0389 0.8104 0.3646 0.166 Uiso 0.199(18) 1 calc PR B 2
C3E C 0.083(4) 0.764(4) 0.301(5) 0.135(18) Uiso 0.199(18) 1 d PDU B 2
H3E1 H 0.1077 0.7532 0.3605 0.162 Uiso 0.199(18) 1 calc PR B 2
H3E2 H 0.0600 0.7005 0.2706 0.162 Uiso 0.199(18) 1 calc PR B 2
C4E C 0.178(4) 0.799(6) 0.261(3) 0.137(18) Uiso 0.199(18) 1 d PDU B 2
H4E1 H 0.1809 0.7580 0.2068 0.165 Uiso 0.199(18) 1 calc PR B 2
H4E2 H 0.1628 0.8630 0.2450 0.165 Uiso 0.199(18) 1 calc PR B 2
C5E C 0.285(4) 0.807(5) 0.304(4) 0.115(19) Uiso 0.199(18) 1 d PDU B 2
H5E1 H 0.3380 0.8217 0.2627 0.172 Uiso 0.199(18) 1 calc PR B 2
H5E2 H 0.2996 0.7473 0.3272 0.172 Uiso 0.199(18) 1 calc PR B 2
H5E3 H 0.2897 0.8585 0.3509 0.172 Uiso 0.199(18) 1 calc PR B 2

loop_
_atom_site_aniso_label
_atom_site_aniso_U_11
_atom_site_aniso_U_22
_atom_site_aniso_U_33
_atom_site_aniso_U_23
_atom_site_aniso_U_13
_atom_site_aniso_U_12
Br1 0.0605(5) 0.0398(4) 0.0408(4) 0.0039(3) 0.0165(3) 0.0101(3)
Sc1 0.0301(6) 0.0321(6) 0.0215(6) 0.0021(5) 0.0048(5) 0.0048(5)
Li1 0.057(7) 0.039(6) 0.038(6) 0.013(5) 0.009(5) 0.013(5)
P2 0.0313(8) 0.0302(9) 0.0242(8) 0.0023(6) -0.0002(7) 0.0058(7)
P3 0.0400(9) 0.0346(9) 0.0258(8) 0.0028(7) 0.0089(7) 0.0118(7)
N1 0.027(3) 0.035(3) 0.021(2) 0.000(2) 0.003(2) 0.000(2)
P1 0.024(2) 0.032(3) 0.0276(11) -0.0021(15) 0.0081(15) 0.0078(16)
C1 0.046(9) 0.033(6) 0.052(5) 0.002(5) 0.015(7) 0.006(6)
C2 0.100(16) 0.091(15) 0.094(9) 0.023(12) 0.015(13) -0.031(11)
C3 0.074(12) 0.038(5) 0.053(5) -0.007(4) 0.004(10) 0.025(7)
C4 0.028(4) 0.058(9) 0.040(5) 0.001(8) 0.009(3) 0.020(6)
C5 0.042(6) 0.108(10) 0.072(8) 0.002(7) 0.020(6) 0.011(6)
C6 0.071(10) 0.053(11) 0.093(11) 0.027(15) 0.016(8) 0.035(10)
P1D 0.024(2) 0.032(3) 0.0276(11) -0.0021(15) 0.0081(15) 0.0078(16)
C1D 0.046(9) 0.033(6) 0.052(5) 0.002(5) 0.015(7) 0.006(6)
C2D 0.100(16) 0.091(15) 0.094(9) 0.023(12) 0.015(13) -0.031(11)
C3D 0.074(12) 0.038(5) 0.053(5) -0.007(4) 0.004(10) 0.025(7)
C4D 0.028(4) 0.058(9) 0.040(5) 0.001(8) 0.009(3) 0.020(6)
C5D 0.042(6) 0.108(10) 0.072(8) 0.002(7) 0.020(6) 0.011(6)
C6D 0.071(10) 0.053(11) 0.093(11) 0.027(15) 0.016(8) 0.035(10)
C7 0.028(3) 0.038(4) 0.022(3) 0.002(3) 0.004(3) 0.006(3)
C8 0.035(3) 0.046(4) 0.026(3) 0.000(3) 0.003(3) 0.002(3)
C9 0.044(4) 0.044(4) 0.024(3) -0.003(3) 0.000(3) 0.012(3)
C10 0.058(5) 0.070(5) 0.021(3) -0.002(3) 0.010(3) 0.014(4)
C11 0.041(4) 0.047(4) 0.029(4) 0.007(3) 0.016(3) 0.008(3)
C12 0.030(3) 0.050(4) 0.027(3) 0.009(3) 0.007(3) 0.008(3)
C13 0.029(3) 0.038(4) 0.021(3) 0.006(3) 0.001(2) 0.006(3)
C14 0.031(3) 0.029(3) 0.026(3) 0.004(3) 0.005(3) 0.004(3)
C15 0.036(3) 0.036(4) 0.023(3) 0.008(3) -0.003(3) 0.004(3)
C16 0.043(4) 0.037(4) 0.029(3) 0.010(3) 0.006(3) 0.006(3)
C17 0.025(3) 0.041(4) 0.029(3) 0.003(3) 0.003(3) 0.003(3)
C18 0.045(4) 0.041(4) 0.045(4) 0.010(3) -0.004(3) -0.004(3)
C19 0.026(3) 0.038(4) 0.030(3) 0.004(3) 0.000(3) 0.003(3)
C20 0.025(3) 0.031(3) 0.024(3) 0.002(2) 0.002(2) 0.010(2)
C21 0.034(4) 0.043(4) 0.034(4) 0.003(3) 0.000(3) 0.012(3)
C22 0.056(5) 0.051(5) 0.041(4) -0.006(3) 0.004(4) 0.016(4)
C23 0.030(4) 0.064(5) 0.090(7) -0.010(5) -0.002(4) 0.017(4)
C24 0.038(4) 0.035(4) 0.025(3) 0.003(3) -0.004(3) 0.007(3)
C25 0.095(6) 0.045(4) 0.030(4) 0.009(3) -0.002(4) 0.020(4)
C26 0.047(4) 0.039(4) 0.025(3) -0.006(3) -0.004(3) 0.005(3)
C27 0.024(3) 0.034(3) 0.028(3) -0.001(3) 0.002(3) 0.006(2)
C28 0.022(3) 0.033(3) 0.029(3) 0.001(3) 0.003(3) 0.007(2)
C29 0.032(3) 0.042(4) 0.027(3) 0.000(3) 0.006(3) 0.002(3)
C30 0.032(4) 0.043(4) 0.035(4) -0.006(3) 0.002(3) 0.008(3)
C31 0.024(3) 0.036(4) 0.036(4) 0.002(3) 0.000(3) 0.007(3)
C32 0.022(3) 0.034(3) 0.032(3) 0.001(3) 0.002(3) 0.005(2)
C33 0.027(3) 0.033(3) 0.030(3) 0.003(3) 0.000(3) 0.008(3)
C34 0.025(3) 0.039(4) 0.037(4) 0.007(3) 0.008(3) 0.008(3)
C35 0.028(3) 0.056(4) 0.037(4) 0.007(3) -0.003(3) 0.010(3)
C36 0.033(4) 0.057(4) 0.037(4) 0.016(3) 0.002(3) 0.006(3)
C37 0.029(3) 0.053(4) 0.032(4) 0.013(3) 0.011(3) 0.006(3)
C38 0.030(3) 0.031(3) 0.037(4) 0.005(3) 0.000(3) 0.001(3)
C39 0.027(3) 0.070(5) 0.038(4) 0.010(4) 0.004(3) -0.001(3)
C40 0.041(4) 0.104(7) 0.048(5) 0.032(5) 0.001(4) 0.007(4)
C41 0.029(3) 0.049(4) 0.043(4) 0.009(3) 0.001(3) 0.001(3)
C42 0.034(3) 0.034(3) 0.021(3) 0.000(3) 0.008(3) 0.006(3)
C43 0.039(4) 0.041(4) 0.033(4) 0.006(3) 0.006(3) -0.003(3)
C44 0.053(4) 0.041(4) 0.034(4) 0.003(3) 0.012(3) -0.007(3)
C45 0.067(5) 0.036(4) 0.033(4) 0.007(3) 0.016(4) 0.008(3)
C46 0.053(4) 0.042(4) 0.024(3) 0.004(3) 0.010(3) 0.012(3)
C47 0.043(4) 0.036(4) 0.021(3) 0.001(3) 0.009(3) 0.008(3)
C48 0.038(4) 0.054(5) 0.053(5) 0.004(4) -0.002(3) -0.009(3)
C49 0.093(6) 0.044(5) 0.049(5) 0.016(4) 0.004(4) 0.007(4)
C50 0.043(4) 0.045(4) 0.035(4) 0.001(3) -0.002(3) 0.008(3)

loop_
_atom_type_symbol
_atom_type_description
_atom_type_scat_dispersion_real
_atom_type_scat_dispersion_imag
_atom_type_scat_source
C C 0.0033 0.0016 'International Tables Vol C Tables 4.2.6.8 and 6.1.1.4'
H H 0.0000 0.0000 'International Tables Vol C Tables 4.2.6.8 and 6.1.1.4'
Li Li -0.0003 0.0001 'International Tables Vol C Tables 4.2.6.8 and 6.1.1.4'
N N 0.0061 0.0033 'International Tables Vol C Tables 4.2.6.8 and 6.1.1.4'
P P 0.1023 0.0942 'International Tables Vol C Tables 4.2.6.8 and 6.1.1.4'
Sc Sc 0.2519 0.3716 'International Tables Vol C Tables 4.2.6.8 and 6.1.1.4'
Br Br -0.2901 2.4595 'International Tables Vol C Tables 4.2.6.8 and 6.1.1.4'

loop_
_geom_angle_atom_site_label_1
_geom_angle_atom_site_label_2
_geom_angle_atom_site_label_3
_geom_angle
_geom_angle_site_symmetry_1
_geom_angle_site_symmetry_3
_geom_angle_publ_flag
Li1 Br1 Sc1 73.6(2) . . ?
N1 Sc1 P3 123.60(15) . . ?
N1 Sc1 Br1 134.40(14) . . ?
P3 Sc1 Br1 101.93(6) . . ?
N1 Sc1 P1D 74.8(7) . . ?
P3 Sc1 P1D 101.3(5) . . ?
Br1 Sc1 P1D 100.5(5) . . ?
N1 Sc1 P2 72.37(13) . . ?
P3 Sc1 P2 111.11(7) . . ?
Br1 Sc1 P2 90.26(5) . . ?
P1D Sc1 P2 142.8(6) . . ?
N1 Sc1 P1 74.3(3) . . ?
P3 Sc1 P1 106.94(18) . . ?
Br1 Sc1 P1 96.4(2) . . ?
P1D Sc1 P1 6.3(5) . . ?
P2 Sc1 P1 139.0(2) . . ?
N1 Sc1 Li1 172.4(3) . . ?
P3 Sc1 Li1 51.9(2) . . ?
Br1 Sc1 Li1 50.3(2) . . ?
P1D Sc1 Li1 111.3(7) . . ?
P2 Sc1 Li1 103.0(2) . . ?
P1 Sc1 Li1 112.3(3) . . ?
C42 Li1 C43 33.6(3) . . ?
C42 Li1 P3 78.2(4) . . ?
C43 Li1 P3 91.6(4) . . ?
C42 Li1 C44 59.2(3) . . ?
C43 Li1 C44 32.9(3) . . ?
P3 Li1 C44 123.2(5) . . ?
C42 Li1 Br1 169.5(6) . . ?
C43 Li1 Br1 154.6(6) . . ?
P3 Li1 Br1 103.8(4) . . ?
C44 Li1 Br1 125.0(5) . . ?
C42 Li1 C47 33.0(3) . . ?
C43 Li1 C47 58.2(3) . . ?
P3 Li1 C47 97.2(4) . . ?
C44 Li1 C47 67.4(4) . . ?
Br1 Li1 C47 137.1(5) . . ?
C42 Li1 C46 58.5(3) . . ?
C43 Li1 C46 67.8(4) . . ?
P3 Li1 C46 128.9(5) . . ?
C44 Li1 C46 56.8(3) . . ?
Br1 Li1 C46 114.4(4) . . ?
C47 Li1 C46 32.0(2) . . ?
C42 Li1 C45 69.4(4) . . ?
C43 Li1 C45 58.5(3) . . ?
P3 Li1 C45 147.3(5) . . ?
C44 Li1 C45 32.3(3) . . ?
Br1 Li1 C45 108.9(4) . . ?
C47 Li1 C45 57.4(3) . . ?
C46 Li1 C45 31.8(3) . . ?
C42 Li1 Sc1 124.2(4) . . ?
C43 Li1 Sc1 137.2(4) . . ?
P3 Li1 Sc1 47.8(2) . . ?
C44 Li1 Sc1 158.6(5) . . ?
Br1 Li1 Sc1 56.2(2) . . ?
C47 Li1 Sc1 128.5(5) . . ?
C46 Li1 Sc1 144.5(5) . . ?
C45 Li1 Sc1 164.3(5) . . ?
C20 P2 C24 104.6(3) . . ?
C20 P2 C21 106.4(3) . . ?
C24 P2 C21 104.5(3) . . ?
C20 P2 Sc1 94.74(19) . . ?
C24 P2 Sc1 127.0(2) . . ?
C21 P2 Sc1 116.6(2) . . ?
C27 P3 Sc1 162.4(2) . . ?
C27 P3 Li1 104.5(3) . . ?
Sc1 P3 Li1 80.3(3) . . ?
C13 N1 C14 116.4(5) . . ?
C13 N1 Sc1 126.0(4) . . ?
C14 N1 Sc1 117.6(4) . . ?
C7 P1 C1 104.6(6) . . ?
C7 P1 C4 103.1(8) . . ?
C1 P1 C4 107.6(6) . . ?
C7 P1 Sc1 98.1(4) . . ?
C1 P1 Sc1 121.9(6) . . ?
C4 P1 Sc1 118.0(6) . . ?
C2 C1 C3 112.1(11) . . ?
C2 C1 P1 113.4(10) . . ?
C3 C1 P1 112.1(8) . . ?
C2 C1 H1 106.2 . . ?
C3 C1 H1 106.2 . . ?
P1 C1 H1 106.2 . . ?
C5 C4 C6 107.6(18) . . ?
C5 C4 P1 115.4(12) . . ?
C6 C4 P1 109.2(9) . . ?
C5 C4 H4 108.2 . . ?
C6 C4 H4 108.2 . . ?
P1 C4 H4 108.2 . . ?
C1D P1D C4D 107.8(14) . . ?
C1D P1D C7 101.7(14) . . ?
C4D P1D C7 105(2) . . ?
C1D P1D Sc1 122.5(16) . . ?
C4D P1D Sc1 119.7(14) . . ?
C7 P1D Sc1 95.6(8) . . ?
C2D C1D C3D 113(2) . . ?
C2D C1D P1D 112(2) . . ?
C3D C1D P1D 113(2) . . ?
C2D C1D H1D 105.9 . . ?
C3D C1D H1D 105.9 . . ?
P1D C1D H1D 105.9 . . ?
C1D C2D H2DA 109.5 . . ?
C1D C2D H2DB 109.5 . . ?
H2DA C2D H2DB 109.5 . . ?
C1D C2D H2DC 109.5 . . ?
H2DA C2D H2DC 109.5 . . ?
H2DB C2D H2DC 109.5 . . ?
C1D C3D H3DA 109.5 . . ?
C1D C3D H3DB 109.5 . . ?
H3DA C3D H3DB 109.5 . . ?
C1D C3D H3DC 109.5 . . ?
H3DA C3D H3DC 109.5 . . ?
H3DB C3D H3DC 109.5 . . ?
C5D C4D C6D 108(3) . . ?
C5D C4D P1D 114(2) . . ?
C6D C4D P1D 110(2) . . ?
C5D C4D H4D 108.5 . . ?
C6D C4D H4D 108.5 . . ?
P1D C4D H4D 108.5 . . ?
C4D C5D H5DA 109.5 . . ?
C4D C5D H5DB 109.5 . . ?
H5DA C5D H5DB 109.5 . . ?
C4D C5D H5DC 109.5 . . ?
H5DA C5D H5DC 109.5 . . ?
H5DB C5D H5DC 109.5 . . ?
C4D C6D H6DA 109.5 . . ?
C4D C6D H6DB 109.5 . . ?
H6DA C6D H6DB 109.5 . . ?
C4D C6D H6DC 109.5 . . ?
H6DA C6D H6DC 109.5 . . ?
H6DB C6D H6DC 109.5 . . ?
C8 C7 C13 120.0(5) . . ?
C8 C7 P1 121.8(5) . . ?
C13 C7 P1 118.1(5) . . ?
C8 C7 P1D 123.5(6) . . ?
C13 C7 P1D 116.2(6) . . ?
P1 C7 P1D 8.6(8) . . ?
C7 C8 C9 122.1(6) . . ?
C7 C8 H8 118.9 . . ?
C9 C8 H8 118.9 . . ?
C11 C9 C8 117.0(6) . . ?
C11 C9 C10 121.6(6) . . ?
C8 C9 C10 121.4(6) . . ?
C9 C10 H10A 109.5 . . ?
C9 C10 H10B 109.5 . . ?
H10A C10 H10B 109.5 . . ?
C9 C10 H10C 109.5 . . ?
H10A C10 H10C 109.5 . . ?
H10B C10 H10C 109.5 . . ?
C9 C11 C12 122.0(6) . . ?
C9 C11 H11 119.0 . . ?
C12 C11 H11 119.0 . . ?
C11 C12 C13 121.7(6) . . ?
C11 C12 H12 119.2 . . ?
C13 C12 H12 119.2 . . ?
C12 C13 N1 123.1(5) . . ?
C12 C13 C7 117.0(6) . . ?
N1 C13 C7 119.7(5) . . ?
C15 C14 C20 117.7(5) . . ?
C15 C14 N1 122.7(5) . . ?
C20 C14 N1 119.5(5) . . ?
C16 C15 C14 121.4(6) . . ?
C16 C15 H15 119.3 . . ?
C14 C15 H15 119.3 . . ?
C15 C16 C17 121.6(6) . . ?
C15 C16 H16A 119.2 . . ?
C17 C16 H16A 119.2 . . ?
C19 C17 C16 117.0(6) . . ?
C19 C17 C18 122.5(5) . . ?
C16 C17 C18 120.6(6) . . ?
C17 C18 H18A 109.5 . . ?
C17 C18 H18B 109.5 . . ?
H18A C18 H18B 109.5 . . ?
C17 C18 H18C 109.5 . . ?
H18A C18 H18C 109.5 . . ?
H18B C18 H18C 109.5 . . ?
C17 C19 C20 122.7(6) . . ?
C17 C19 H19 118.6 . . ?
C20 C19 H19 118.6 . . ?
C19 C20 C14 119.3(5) . . ?
C19 C20 P2 125.3(4) . . ?
C14 C20 P2 115.1(4) . . ?
C23 C21 C22 111.0(6) . . ?
C23 C21 P2 114.2(5) . . ?
C22 C21 P2 110.4(4) . . ?
C23 C21 H21 106.9 . . ?
C22 C21 H21 106.9 . . ?
P2 C21 H21 106.9 . . ?
C21 C22 H22A 109.5 . . ?
C21 C22 H22B 109.5 . . ?
H22A C22 H22B 109.5 . . ?
C21 C22 H22C 109.5 . . ?
H22A C22 H22C 109.5 . . ?
H22B C22 H22C 109.5 . . ?
C21 C23 H23A 109.5 . . ?
C21 C23 H23B 109.5 . . ?
H23A C23 H23B 109.5 . . ?
C21 C23 H23C 109.5 . . ?
H23A C23 H23C 109.5 . . ?
H23B C23 H23C 109.5 . . ?
C25 C24 C26 111.6(6) . . ?
C25 C24 P2 110.0(5) . . ?
C26 C24 P2 110.1(4) . . ?
C25 C24 H24 108.4 . . ?
C26 C24 H24 108.4 . . ?
P2 C24 H24 108.4 . . ?
C24 C25 H25A 109.5 . . ?
C24 C25 H25B 109.5 . . ?
H25A C25 H25B 109.5 . . ?
C24 C25 H25C 109.5 . . ?
H25A C25 H25C 109.5 . . ?
H25B C25 H25C 109.5 . . ?
C24 C26 H26A 109.5 . . ?
C24 C26 H26B 109.5 . . ?
H26A C26 H26B 109.5 . . ?
C24 C26 H26C 109.5 . . ?
H26A C26 H26C 109.5 . . ?
H26B C26 H26C 109.5 . . ?
C32 C27 C28 117.8(5) . . ?
C32 C27 P3 121.7(5) . . ?
C28 C27 P3 120.5(4) . . ?
C29 C28 C27 120.5(5) . . ?
C29 C28 C42 120.1(5) . . ?
C27 C28 C42 119.4(5) . . ?
C30 C29 C28 121.0(6) . . ?
C30 C29 H29 119.5 . . ?
C28 C29 H29 119.5 . . ?
C29 C30 C31 119.5(6) . . ?
C29 C30 H30 120.2 . . ?
C31 C30 H30 120.2 . . ?
C30 C31 C32 121.0(6) . . ?
C30 C31 H31 119.5 . . ?
C32 C31 H31 119.5 . . ?
C31 C32 C27 120.0(6) . . ?
C31 C32 C33 117.7(5) . . ?
C27 C32 C33 122.2(5) . . ?
C38 C33 C34 120.1(6) . . ?
C38 C33 C32 122.4(5) . . ?
C34 C33 C32 117.4(5) . . ?
C35 C34 C33 118.9(6) . . ?
C35 C34 C39 119.7(6) . . ?
C33 C34 C39 121.3(6) . . ?
C36 C35 C34 121.8(6) . . ?
C36 C35 H35 119.1 . . ?
C34 C35 H35 119.1 . . ?
C37 C36 C35 118.1(6) . . ?
C37 C36 C40 121.0(6) . . ?
C35 C36 C40 120.9(6) . . ?
C36 C37 C38 122.4(6) . . ?
C36 C37 H37 118.8 . . ?
C38 C37 H37 118.8 . . ?
C33 C38 C37 118.5(5) . . ?
C33 C38 C41 121.3(6) . . ?
C37 C38 C41 120.2(6) . . ?
C34 C39 H39A 109.5 . . ?
C34 C39 H39B 109.5 . . ?
H39A C39 H39B 109.5 . . ?
C34 C39 H39C 109.5 . . ?
H39A C39 H39C 109.5 . . ?
H39B C39 H39C 109.5 . . ?
C36 C40 H40A 109.5 . . ?
C36 C40 H40B 109.5 . . ?
H40A C40 H40B 109.5 . . ?
C36 C40 H40C 109.5 . . ?
H40A C40 H40C 109.5 . . ?
H40B C40 H40C 109.5 . . ?
C38 C41 H41A 109.5 . . ?
C38 C41 H41B 109.5 . . ?
H41A C41 H41B 109.5 . . ?
C38 C41 H41C 109.5 . . ?
H41A C41 H41C 109.5 . . ?
H41B C41 H41C 109.5 . . ?
C47 C42 C43 118.9(6) . . ?
C47 C42 C28 121.1(5) . . ?
C43 C42 C28 120.0(5) . . ?
C47 C42 Li1 77.5(4) . . ?
C43 C42 Li1 74.8(5) . . ?
C28 C42 Li1 116.9(5) . . ?
C44 C43 C42 119.6(6) . . ?
C44 C43 C48 119.6(6) . . ?
C42 C43 C48 120.7(6) . . ?
C44 C43 Li1 75.0(5) . . ?
C42 C43 Li1 71.6(5) . . ?
C48 C43 Li1 121.3(5) . . ?
C43 C44 C45 121.4(6) . . ?
C43 C44 Li1 72.2(4) . . ?
C45 C44 Li1 75.9(5) . . ?
C43 C44 H44 119.2 . . ?
C45 C44 H44 119.2 . . ?
Li1 C44 H44 119.2 . . ?
C46 C45 C44 118.0(6) . . ?
C46 C45 C49 120.6(7) . . ?
C44 C45 C49 121.4(7) . . ?
C46 C45 Li1 73.7(5) . . ?
C44 C45 Li1 71.8(5) . . ?
C49 C45 Li1 123.5(5) . . ?
C45 C46 C47 121.7(7) . . ?
C45 C46 Li1 74.5(5) . . ?
C47 C46 Li1 73.3(4) . . ?
C45 C46 H46 119.0 . . ?
C47 C46 H46 119.0 . . ?
Li1 C46 H46 119.0 . . ?
C46 C47 C42 120.0(6) . . ?
C46 C47 C50 119.1(6) . . ?
C42 C47 C50 120.8(6) . . ?
C46 C47 Li1 74.7(4) . . ?
C42 C47 Li1 69.5(4) . . ?
C50 C47 Li1 125.2(5) . . ?
C43 C48 H48A 109.5 . . ?
C43 C48 H48B 109.5 . . ?
H48A C48 H48B 109.5 . . ?
C43 C48 H48C 109.5 . . ?
H48A C48 H48C 109.5 . . ?
H48B C48 H48C 109.5 . . ?
C45 C49 H49A 109.5 . . ?
C45 C49 H49B 109.5 . . ?
H49A C49 H49B 109.5 . . ?
C45 C49 H49C 109.5 . . ?
H49A C49 H49C 109.5 . . ?
H49B C49 H49C 109.5 . . ?
C47 C50 H50A 109.5 . . ?
C47 C50 H50B 109.5 . . ?
H50A C50 H50B 109.5 . . ?
C47 C50 H50C 109.5 . . ?
H50A C50 H50C 109.5 . . ?
H50B C50 H50C 109.5 . . ?
C2S C1S H1S1 109.5 . . ?
C2S C1S H1S2 109.5 . . ?
H1S1 C1S H1S2 109.5 . . ?
C2S C1S H1S3 109.5 . . ?
H1S1 C1S H1S3 109.5 . . ?
H1S2 C1S H1S3 109.5 . . ?
C1S C2S C3S 125.2(16) . . ?
C1S C2S H2S1 106.0 . . ?
C3S C2S H2S1 106.0 . . ?
C1S C2S H2S2 106.0 . . ?
C3S C2S H2S2 106.0 . . ?
H2S1 C2S H2S2 106.3 . . ?
C4S C3S C2S 120.9(17) . . ?
C4S C3S H3S1 107.1 . . ?
C2S C3S H3S1 107.1 . . ?
C4S C3S H3S2 107.1 . . ?
C2S C3S H3S2 107.1 . . ?
H3S1 C3S H3S2 106.8 . . ?
C5S C4S C3S 122.4(18) . . ?
C5S C4S H4S1 106.7 . . ?
C3S C4S H4S1 106.7 . . ?
C5S C4S H4S2 106.7 . . ?
C3S C4S H4S2 106.7 . . ?
H4S1 C4S H4S2 106.6 . . ?
C4S C5S H5S1 109.5 . . ?
C4S C5S H5S2 109.5 . . ?
H5S1 C5S H5S2 109.5 . . ?
C4S C5S H5S3 109.5 . . ?
H5S1 C5S H5S3 109.5 . . ?
H5S2 C5S H5S3 109.5 . . ?
C2E C1E H1E1 109.5 . . ?
C2E C1E H1E2 109.5 . . ?
H1E1 C1E H1E2 109.5 . . ?
C2E C1E H1E3 109.5 . . ?
H1E1 C1E H1E3 109.5 . . ?
H1E2 C1E H1E3 109.5 . . ?
C1E C2E C3E 121(3) . . ?
C1E C2E H2E1 107.0 . . ?
C3E C2E H2E1 107.0 . . ?
C1E C2E H2E2 107.0 . . ?
C3E C2E H2E2 107.0 . . ?
H2E1 C2E H2E2 106.8 . . ?
C4E C3E C2E 123(3) . . ?
C4E C3E H3E1 106.7 . . ?
C2E C3E H3E1 106.7 . . ?
C4E C3E H3E2 106.7 . . ?
C2E C3E H3E2 106.7 . . ?
H3E1 C3E H3E2 106.6 . . ?
C5E C4E C3E 123(3) . . ?
C5E C4E H4E1 106.7 . . ?
C3E C4E H4E1 106.7 . . ?
C5E C4E H4E2 106.7 . . ?
C3E C4E H4E2 106.7 . . ?
H4E1 C4E H4E2 106.6 . . ?
C4E C5E H5E1 109.5 . . ?
C4E C5E H5E2 109.5 . . ?
H5E1 C5E H5E2 109.5 . . ?
C4E C5E H5E3 109.5 . . ?
H5E1 C5E H5E3 109.5 . . ?
H5E2 C5E H5E3 109.5 . . ?

loop_
_geom_bond_atom_site_label_1
_geom_bond_atom_site_label_2
_geom_bond_distance
_geom_bond_site_symmetry_2
_geom_bond_publ_flag
Br1 Li1 2.493(11) . ?
Br1 Sc1 2.6931(16) . ?
Sc1 N1 2.155(5) . ?
Sc1 P3 2.338(2) . ?
Sc1 P1D 2.712(13) . ?
Sc1 P2 2.716(2) . ?
Sc1 P1 2.718(5) . ?
Sc1 Li1 3.109(11) . ?
Li1 C42 2.411(13) . ?
Li1 C43 2.453(13) . ?
Li1 P3 2.481(11) . ?
Li1 C44 2.488(13) . ?
Li1 C47 2.512(13) . ?
Li1 C46 2.529(13) . ?
Li1 C45 2.539(13) . ?
P2 C20 1.812(6) . ?
P2 C24 1.845(6) . ?
P2 C21 1.852(6) . ?
P3 C27 1.810(6) . ?
N1 C13 1.411(7) . ?
N1 C14 1.416(7) . ?
P1 C7 1.787(13) . ?
P1 C1 1.839(9) . ?
P1 C4 1.859(9) . ?
C1 C2 1.496(14) . ?
C1 C3 1.501(13) . ?
C1 H1 1.0000 . ?
C2 H2A 0.9800 . ?
C2 H2B 0.9800 . ?
C2 H2C 0.9800 . ?
C3 H3A 0.9800 . ?
C3 H3B 0.9800 . ?
C3 H3C 0.9800 . ?
C4 C5 1.53(2) . ?
C4 C6 1.534(14) . ?
C4 H4 1.0000 . ?
C5 H5A 0.9800 . ?
C5 H5B 0.9800 . ?
C5 H5C 0.9800 . ?
C6 H6A 0.9800 . ?
C6 H6B 0.9800 . ?
C6 H6C 0.9800 . ?
P1D C1D 1.845(17) . ?
P1D C4D 1.847(16) . ?
P1D C7 1.89(3) . ?
C1D C2D 1.49(2) . ?
C1D C3D 1.50(2) . ?
C1D H1D 1.0000 . ?
C2D H2DA 0.9800 . ?
C2D H2DB 0.9800 . ?
C2D H2DC 0.9800 . ?
C3D H3DA 0.9800 . ?
C3D H3DB 0.9800 . ?
C3D H3DC 0.9800 . ?
C4D C5D 1.52(3) . ?
C4D C6D 1.53(2) . ?
C4D H4D 1.0000 . ?
C5D H5DA 0.9800 . ?
C5D H5DB 0.9800 . ?
C5D H5DC 0.9800 . ?
C6D H6DA 0.9800 . ?
C6D H6DB 0.9800 . ?
C6D H6DC 0.9800 . ?
C7 C8 1.394(8) . ?
C7 C13 1.413(8) . ?
C8 C9 1.404(9) . ?
C8 H8 0.9500 . ?
C9 C11 1.376(9) . ?
C9 C10 1.508(9) . ?
C10 H10A 0.9800 . ?
C10 H10B 0.9800 . ?
C10 H10C 0.9800 . ?
C11 C12 1.384(9) . ?
C11 H11 0.9500 . ?
C12 C13 1.400(8) . ?
C12 H12 0.9500 . ?
C14 C15 1.404(8) . ?
C14 C20 1.410(8) . ?
C15 C16 1.377(9) . ?
C15 H15 0.9500 . ?
C16 C17 1.400(9) . ?
C16 H16A 0.9500 . ?
C17 C19 1.385(8) . ?
C17 C18 1.517(9) . ?
C18 H18A 0.9800 . ?
C18 H18B 0.9800 . ?
C18 H18C 0.9800 . ?
C19 C20 1.404(8) . ?
C19 H19 0.9500 . ?
C21 C23 1.521(10) . ?
C21 C22 1.530(9) . ?
C21 H21 1.0000 . ?
C22 H22A 0.9800 . ?
C22 H22B 0.9800 . ?
C22 H22C 0.9800 . ?
C23 H23A 0.9800 . ?
C23 H23B 0.9800 . ?
C23 H23C 0.9800 . ?
C24 C25 1.521(9) . ?
C24 C26 1.523(9) . ?
C24 H24 1.0000 . ?
C25 H25A 0.9800 . ?
C25 H25B 0.9800 . ?
C25 H25C 0.9800 . ?
C26 H26A 0.9800 . ?
C26 H26B 0.9800 . ?
C26 H26C 0.9800 . ?
C27 C32 1.411(8) . ?
C27 C28 1.421(8) . ?
C28 C29 1.385(8) . ?
C28 C42 1.495(8) . ?
C29 C30 1.372(9) . ?
C29 H29 0.9500 . ?
C30 C31 1.390(9) . ?
C30 H30 0.9500 . ?
C31 C32 1.391(8) . ?
C31 H31 0.9500 . ?
C32 C33 1.511(8) . ?
C33 C38 1.396(8) . ?
C33 C34 1.403(8) . ?
C34 C35 1.400(9) . ?
C34 C39 1.500(8) . ?
C35 C36 1.384(9) . ?
C35 H35 0.9500 . ?
C36 C37 1.376(9) . ?
C36 C40 1.510(9) . ?
C37 C38 1.402(9) . ?
C37 H37 0.9500 . ?
C38 C41 1.498(8) . ?
C39 H39A 0.9800 . ?
C39 H39B 0.9800 . ?
C39 H39C 0.9800 . ?
C40 H40A 0.9800 . ?
C40 H40B 0.9800 . ?
C40 H40C 0.9800 . ?
C41 H41A 0.9800 . ?
C41 H41B 0.9800 . ?
C41 H41C 0.9800 . ?
C42 C47 1.401(9) . ?
C42 C43 1.404(9) . ?
C43 C44 1.398(9) . ?
C43 C48 1.514(9) . ?
C44 C45 1.398(10) . ?
C44 H44 1.0000 . ?
C45 C46 1.387(10) . ?
C45 C49 1.517(10) . ?
C46 C47 1.390(9) . ?
C46 H46 1.0000 . ?
C47 C50 1.508(9) . ?
C48 H48A 0.9800 . ?
C48 H48B 0.9800 . ?
C48 H48C 0.9800 . ?
C49 H49A 0.9800 . ?
C49 H49B 0.9800 . ?
C49 H49C 0.9800 . ?
C50 H50A 0.9800 . ?
C50 H50B 0.9800 . ?
C50 H50C 0.9800 . ?
C1S C2S 1.433(17) . ?
C1S H1S1 0.9800 . ?
C1S H1S2 0.9800 . ?
C1S H1S3 0.9800 . ?
C2S C3S 1.454(17) . ?
C2S H2S1 0.9900 . ?
C2S H2S2 0.9900 . ?
C3S C4S 1.448(17) . ?
C3S H3S1 0.9900 . ?
C3S H3S2 0.9900 . ?
C4S C5S 1.436(18) . ?
C4S H4S1 0.9900 . ?
C4S H4S2 0.9900 . ?
C5S H5S1 0.9800 . ?
C5S H5S2 0.9800 . ?
C5S H5S3 0.9800 . ?
C1E C2E 1.44(2) . ?
C1E H1E1 0.9800 . ?
C1E H1E2 0.9800 . ?
C1E H1E3 0.9800 . ?
C2E C3E 1.45(2) . ?
C2E H2E1 0.9900 . ?
C2E H2E2 0.9900 . ?
C3E C4E 1.45(2) . ?
C3E H3E1 0.9900 . ?
C3E H3E2 0.9900 . ?
C4E C5E 1.44(2) . ?
C4E H4E1 0.9900 . ?
C4E H4E2 0.9900 . ?
C5E H5E1 0.9800 . ?
C5E H5E2 0.9800 . ?
C5E H5E3 0.9800 . ?

loop_
_geom_torsion_atom_site_label_1
_geom_torsion_atom_site_label_2
_geom_torsion_atom_site_label_3
_geom_torsion_atom_site_label_4
_geom_torsion
_geom_torsion_site_symmetry_1
_geom_torsion_site_symmetry_2
_geom_torsion_site_symmetry_3
_geom_torsion_site_symmetry_4
_geom_torsion_publ_flag
Li1 Br1 Sc1 N1 171.9(3) . . . . ?
Li1 Br1 Sc1 P3 -4.9(3) . . . . ?
Li1 Br1 Sc1 P1D -109.0(6) . . . . ?
Li1 Br1 Sc1 P2 106.7(3) . . . . ?
Li1 Br1 Sc1 P1 -113.8(4) . . . . ?
Sc1 Br1 Li1 C42 -95(3) . . . . ?
Sc1 Br1 Li1 C43 130.2(12) . . . . ?
Sc1 Br1 Li1 P3 4.7(3) . . . . ?
Sc1 Br1 Li1 C44 154.0(6) . . . . ?
Sc1 Br1 Li1 C47 -112.2(7) . . . . ?
Sc1 Br1 Li1 C46 -140.6(5) . . . . ?
Sc1 Br1 Li1 C45 -174.3(5) . . . . ?
N1 Sc1 Li1 C42 37(2) . . . . ?
P3 Sc1 Li1 C42 -18.7(4) . . . . ?
Br1 Sc1 Li1 C42 167.4(7) . . . . ?
P1D Sc1 Li1 C42 -106.6(7) . . . . ?
P2 Sc1 Li1 C42 88.1(5) . . . . ?
P1 Sc1 Li1 C42 -113.2(5) . . . . ?
N1 Sc1 Li1 C43 78(2) . . . . ?
P3 Sc1 Li1 C43 22.7(6) . . . . ?
Br1 Sc1 Li1 C43 -151.2(9) . . . . ?
P1D Sc1 Li1 C43 -65.1(8) . . . . ?
P2 Sc1 Li1 C43 129.5(7) . . . . ?
P1 Sc1 Li1 C43 -71.8(7) . . . . ?
N1 Sc1 Li1 P3 55(2) . . . . ?
Br1 Sc1 Li1 P3 -173.9(4) . . . . ?
P1D Sc1 Li1 P3 -87.8(5) . . . . ?
P2 Sc1 Li1 P3 106.80(19) . . . . ?
P1 Sc1 Li1 P3 -94.5(3) . . . . ?
N1 Sc1 Li1 C44 128.9(17) . . . . ?
P3 Sc1 Li1 C44 73.4(13) . . . . ?
Br1 Sc1 Li1 C44 -100.5(14) . . . . ?
P1D Sc1 Li1 C44 -14.4(14) . . . . ?
P2 Sc1 Li1 C44 -179.8(13) . . . . ?
P1 Sc1 Li1 C44 -21.1(14) . . . . ?
N1 Sc1 Li1 Br1 -130.6(18) . . . . ?
P3 Sc1 Li1 Br1 173.9(4) . . . . ?
P1D Sc1 Li1 Br1 86.1(5) . . . . ?
P2 Sc1 Li1 Br1 -79.3(2) . . . . ?
P1 Sc1 Li1 Br1 79.4(3) . . . . ?
N1 Sc1 Li1 C47 -4(2) . . . . ?
P3 Sc1 Li1 C47 -59.7(5) . . . . ?
Br1 Sc1 Li1 C47 126.5(7) . . . . ?
P1D Sc1 Li1 C47 -147.5(6) . . . . ?
P2 Sc1 Li1 C47 47.1(6) . . . . ?
P1 Sc1 Li1 C47 -154.2(5) . . . . ?
N1 Sc1 Li1 C46 -45(2) . . . . ?
P3 Sc1 Li1 C46 -101.0(8) . . . . ?
Br1 Sc1 Li1 C46 85.2(8) . . . . ?
P1D Sc1 Li1 C46 171.2(8) . . . . ?
P2 Sc1 Li1 C46 5.8(8) . . . . ?
P1 Sc1 Li1 C46 164.5(7) . . . . ?
N1 Sc1 Li1 C45 -110(2) . . . . ?
P3 Sc1 Li1 C45 -166(2) . . . . ?
Br1 Sc1 Li1 C45 20.2(18) . . . . ?
P1D Sc1 Li1 C45 106(2) . . . . ?
P2 Sc1 Li1 C45 -59(2) . . . . ?
P1 Sc1 Li1 C45 99.6(19) . . . . ?
N1 Sc1 P2 C20 30.1(2) . . . . ?
P3 Sc1 P2 C20 -89.9(2) . . . . ?
Br1 Sc1 P2 C20 167.21(19) . . . . ?
P1D Sc1 P2 C20 59.2(8) . . . . ?
P1 Sc1 P2 C20 67.1(4) . . . . ?
Li1 Sc1 P2 C20 -143.7(3) . . . . ?
N1 Sc1 P2 C24 142.4(3) . . . . ?
P3 Sc1 P2 C24 22.4(3) . . . . ?
Br1 Sc1 P2 C24 -80.5(2) . . . . ?
P1D Sc1 P2 C24 171.5(8) . . . . ?
P1 Sc1 P2 C24 179.4(4) . . . . ?
Li1 Sc1 P2 C24 -31.4(3) . . . . ?
N1 Sc1 P2 C21 -80.9(3) . . . . ?
P3 Sc1 P2 C21 159.1(2) . . . . ?
Br1 Sc1 P2 C21 56.2(2) . . . . ?
P1D Sc1 P2 C21 -51.8(8) . . . . ?
P1 Sc1 P2 C21 -43.9(4) . . . . ?
Li1 Sc1 P2 C21 105.3(3) . . . . ?
N1 Sc1 P3 C27 -65.0(7) . . . . ?
Br1 Sc1 P3 C27 112.3(7) . . . . ?
P1D Sc1 P3 C27 -144.2(9) . . . . ?
P2 Sc1 P3 C27 17.4(7) . . . . ?
P1 Sc1 P3 C27 -147.1(7) . . . . ?
Li1 Sc1 P3 C27 107.5(8) . . . . ?
N1 Sc1 P3 Li1 -172.5(3) . . . . ?
Br1 Sc1 P3 Li1 4.8(3) . . . . ?
P1D Sc1 P3 Li1 108.3(7) . . . . ?
P2 Sc1 P3 Li1 -90.2(3) . . . . ?
P1 Sc1 P3 Li1 105.4(4) . . . . ?
C42 Li1 P3 C27 1.6(4) . . . . ?
C43 Li1 P3 C27 32.6(4) . . . . ?
C44 Li1 P3 C27 42.0(6) . . . . ?
Br1 Li1 P3 C27 -167.9(4) . . . . ?
C47 Li1 P3 C27 -25.6(5) . . . . ?
C46 Li1 P3 C27 -29.8(7) . . . . ?
C45 Li1 P3 C27 10.3(11) . . . . ?
Sc1 Li1 P3 C27 -162.7(2) . . . . ?
C42 Li1 P3 Sc1 164.2(3) . . . . ?
C43 Li1 P3 Sc1 -164.8(4) . . . . ?
C44 Li1 P3 Sc1 -155.3(6) . . . . ?
Br1 Li1 P3 Sc1 -5.2(3) . . . . ?
C47 Li1 P3 Sc1 137.1(4) . . . . ?
C46 Li1 P3 Sc1 132.9(6) . . . . ?
C45 Li1 P3 Sc1 173.0(11) . . . . ?
P3 Sc1 N1 C13 -119.6(4) . . . . ?
Br1 Sc1 N1 C13 64.1(5) . . . . ?
P1D Sc1 N1 C13 -25.9(6) . . . . ?
P2 Sc1 N1 C13 136.4(5) . . . . ?
P1 Sc1 N1 C13 -19.4(4) . . . . ?
Li1 Sc1 N1 C13 -170.7(18) . . . . ?
P3 Sc1 N1 C14 61.5(4) . . . . ?
Br1 Sc1 N1 C14 -114.8(4) . . . . ?
P1D Sc1 N1 C14 155.2(6) . . . . ?
P2 Sc1 N1 C14 -42.6(4) . . . . ?
P1 Sc1 N1 C14 161.7(4) . . . . ?
Li1 Sc1 N1 C14 10(2) . . . . ?
N1 Sc1 P1 C7 12.3(3) . . . . ?
P3 Sc1 P1 C7 133.3(3) . . . . ?
Br1 Sc1 P1 C7 -122.1(3) . . . . ?
P1D Sc1 P1 C7 106(8) . . . . ?
P2 Sc1 P1 C7 -24.3(5) . . . . ?
Li1 Sc1 P1 C7 -171.7(4) . . . . ?
N1 Sc1 P1 C1 125.3(7) . . . . ?
P3 Sc1 P1 C1 -113.7(6) . . . . ?
Br1 Sc1 P1 C1 -9.2(6) . . . . ?
P1D Sc1 P1 C1 -141(9) . . . . ?
P2 Sc1 P1 C1 88.7(8) . . . . ?
Li1 Sc1 P1 C1 -58.7(7) . . . . ?
N1 Sc1 P1 C4 -97.3(8) . . . . ?
P3 Sc1 P1 C4 23.7(9) . . . . ?
Br1 Sc1 P1 C4 128.3(8) . . . . ?
P1D Sc1 P1 C4 -3(8) . . . . ?
P2 Sc1 P1 C4 -133.9(8) . . . . ?
Li1 Sc1 P1 C4 78.8(9) . . . . ?
C7 P1 C1 C2 -175.2(11) . . . . ?
C4 P1 C1 C2 -66.0(14) . . . . ?
Sc1 P1 C1 C2 75.2(13) . . . . ?
C7 P1 C1 C3 56.6(12) . . . . ?
C4 P1 C1 C3 165.8(13) . . . . ?
Sc1 P1 C1 C3 -53.0(14) . . . . ?
C7 P1 C4 C5 -173.3(9) . . . . ?
C1 P1 C4 C5 76.4(12) . . . . ?
Sc1 P1 C4 C5 -66.5(11) . . . . ?
C7 P1 C4 C6 -52.0(19) . . . . ?
C1 P1 C4 C6 -162.2(19) . . . . ?
Sc1 P1 C4 C6 55(2) . . . . ?
N1 Sc1 P1D C1D 127.7(17) . . . . ?
P3 Sc1 P1D C1D -110.2(17) . . . . ?
Br1 Sc1 P1D C1D -5.7(18) . . . . ?
P2 Sc1 P1D C1D 99(2) . . . . ?
P1 Sc1 P1D C1D 44(7) . . . . ?
Li1 Sc1 P1D C1D -57.0(18) . . . . ?
N1 Sc1 P1D C4D -91(2) . . . . ?
P3 Sc1 P1D C4D 31(2) . . . . ?
Br1 Sc1 P1D C4D 136(2) . . . . ?
P2 Sc1 P1D C4D -119(2) . . . . ?
P1 Sc1 P1D C4D -175(9) . . . . ?
Li1 Sc1 P1D C4D 85(2) . . . . ?
N1 Sc1 P1D C7 20.0(6) . . . . ?
P3 Sc1 P1D C7 142.0(6) . . . . ?
Br1 Sc1 P1D C7 -113.4(7) . . . . ?
P2 Sc1 P1D C7 -8.7(13) . . . . ?
P1 Sc1 P1D C7 -64(8) . . . . ?
Li1 Sc1 P1D C7 -164.7(6) . . . . ?
C4D P1D C1D C2D -65(4) . . . . ?
C7 P1D C1D C2D -175(3) . . . . ?
Sc1 P1D C1D C2D 80(3) . . . . ?
C4D P1D C1D C3D 165(3) . . . . ?
C7 P1D C1D C3D 55(3) . . . . ?
Sc1 P1D C1D C3D -49(4) . . . . ?
C1D P1D C4D C5D -42(4) . . . . ?
C7 P1D C4D C5D 66(3) . . . . ?
Sc1 P1D C4D C5D 171(2) . . . . ?
C1D P1D C4D C6D -163(5) . . . . ?
C7 P1D C4D C6D -55(5) . . . . ?
Sc1 P1D C4D C6D 51(5) . . . . ?
C1 P1 C7 C8 41.8(8) . . . . ?
C4 P1 C7 C8 -70.6(7) . . . . ?
Sc1 P1 C7 C8 168.0(5) . . . . ?
C1 P1 C7 C13 -134.4(6) . . . . ?
C4 P1 C7 C13 113.2(7) . . . . ?
Sc1 P1 C7 C13 -8.2(6) . . . . ?
C1 P1 C7 P1D 146(4) . . . . ?
C4 P1 C7 P1D 33(4) . . . . ?
Sc1 P1 C7 P1D -88(4) . . . . ?
C1D P1D C7 C8 41.6(16) . . . . ?
C4D P1D C7 C8 -70.7(14) . . . . ?
Sc1 P1D C7 C8 166.5(5) . . . . ?
C1D P1D C7 C13 -144.4(13) . . . . ?
C4D P1D C7 C13 103.3(12) . . . . ?
Sc1 P1D C7 C13 -19.5(9) . . . . ?
C1D P1D C7 P1 -40(4) . . . . ?
C4D P1D C7 P1 -152(4) . . . . ?
Sc1 P1D C7 P1 85(4) . . . . ?
C13 C7 C8 C9 2.5(10) . . . . ?
P1 C7 C8 C9 -173.6(6) . . . . ?
P1D C7 C8 C9 176.3(9) . . . . ?
C7 C8 C9 C11 0.3(10) . . . . ?
C7 C8 C9 C10 -179.9(6) . . . . ?
C8 C9 C11 C12 -1.5(10) . . . . ?
C10 C9 C11 C12 178.6(6) . . . . ?
C9 C11 C12 C13 0.0(10) . . . . ?
C11 C12 C13 N1 179.3(6) . . . . ?
C11 C12 C13 C7 2.7(9) . . . . ?
C14 N1 C13 C12 23.4(8) . . . . ?
Sc1 N1 C13 C12 -155.5(5) . . . . ?
C14 N1 C13 C7 -160.0(5) . . . . ?
Sc1 N1 C13 C7 21.0(8) . . . . ?
C8 C7 C13 C12 -3.9(9) . . . . ?
P1 C7 C13 C12 172.4(5) . . . . ?
P1D C7 C13 C12 -178.1(8) . . . . ?
C8 C7 C13 N1 179.4(5) . . . . ?
P1 C7 C13 N1 -4.4(8) . . . . ?
P1D C7 C13 N1 5.1(10) . . . . ?
C13 N1 C14 C15 48.6(8) . . . . ?
Sc1 N1 C14 C15 -132.3(5) . . . . ?
C13 N1 C14 C20 -134.5(6) . . . . ?
Sc1 N1 C14 C20 44.5(7) . . . . ?
C20 C14 C15 C16 4.2(9) . . . . ?
N1 C14 C15 C16 -178.9(6) . . . . ?
C14 C15 C16 C17 -0.1(10) . . . . ?
C15 C16 C17 C19 -3.6(9) . . . . ?
C15 C16 C17 C18 178.1(6) . . . . ?
C16 C17 C19 C20 3.1(9) . . . . ?
C18 C17 C19 C20 -178.5(6) . . . . ?
C17 C19 C20 C14 1.0(9) . . . . ?
C17 C19 C20 P2 -173.1(5) . . . . ?
C15 C14 C20 C19 -4.6(8) . . . . ?
N1 C14 C20 C19 178.4(5) . . . . ?
C15 C14 C20 P2 170.0(4) . . . . ?
N1 C14 C20 P2 -6.9(7) . . . . ?
C24 P2 C20 C19 22.5(6) . . . . ?
C21 P2 C20 C19 -87.8(6) . . . . ?
Sc1 P2 C20 C19 152.7(5) . . . . ?
C24 P2 C20 C14 -151.8(4) . . . . ?
C21 P2 C20 C14 98.0(5) . . . . ?
Sc1 P2 C20 C14 -21.5(4) . . . . ?
C20 P2 C21 C23 50.8(6) . . . . ?
C24 P2 C21 C23 -59.5(6) . . . . ?
Sc1 P2 C21 C23 154.9(5) . . . . ?
C20 P2 C21 C22 -75.0(5) . . . . ?
C24 P2 C21 C22 174.6(5) . . . . ?
Sc1 P2 C21 C22 29.1(6) . . . . ?
C20 P2 C24 C25 -176.8(5) . . . . ?
C21 P2 C24 C25 -65.2(6) . . . . ?
Sc1 P2 C24 C25 75.5(5) . . . . ?
C20 P2 C24 C26 59.8(5) . . . . ?
C21 P2 C24 C26 171.4(5) . . . . ?
Sc1 P2 C24 C26 -47.9(5) . . . . ?
Sc1 P3 C27 C32 77.9(9) . . . . ?
Li1 P3 C27 C32 -178.3(5) . . . . ?
Sc1 P3 C27 C28 -102.0(8) . . . . ?
Li1 P3 C27 C28 1.8(6) . . . . ?
C32 C27 C28 C29 -3.5(8) . . . . ?
P3 C27 C28 C29 176.4(4) . . . . ?
C32 C27 C28 C42 173.7(5) . . . . ?
P3 C27 C28 C42 -6.4(7) . . . . ?
C27 C28 C29 C30 0.7(9) . . . . ?
C42 C28 C29 C30 -176.5(6) . . . . ?
C28 C29 C30 C31 1.2(9) . . . . ?
C29 C30 C31 C32 -0.3(9) . . . . ?
C30 C31 C32 C27 -2.6(9) . . . . ?
C30 C31 C32 C33 173.6(5) . . . . ?
C28 C27 C32 C31 4.4(8) . . . . ?
P3 C27 C32 C31 -175.5(4) . . . . ?
C28 C27 C32 C33 -171.7(5) . . . . ?
P3 C27 C32 C33 8.4(8) . . . . ?
C31 C32 C33 C38 98.1(7) . . . . ?
C27 C32 C33 C38 -85.7(8) . . . . ?
C31 C32 C33 C34 -78.8(7) . . . . ?
C27 C32 C33 C34 97.4(7) . . . . ?
C38 C33 C34 C35 -2.0(9) . . . . ?
C32 C33 C34 C35 174.9(6) . . . . ?
C38 C33 C34 C39 175.4(6) . . . . ?
C32 C33 C34 C39 -7.7(9) . . . . ?
C33 C34 C35 C36 2.0(10) . . . . ?
C39 C34 C35 C36 -175.5(7) . . . . ?
C34 C35 C36 C37 0.3(11) . . . . ?
C34 C35 C36 C40 179.3(7) . . . . ?
C35 C36 C37 C38 -2.6(11) . . . . ?
C40 C36 C37 C38 178.4(7) . . . . ?
C34 C33 C38 C37 -0.1(9) . . . . ?
C32 C33 C38 C37 -176.8(6) . . . . ?
C34 C33 C38 C41 179.4(6) . . . . ?
C32 C33 C38 C41 2.7(9) . . . . ?
C36 C37 C38 C33 2.5(10) . . . . ?
C36 C37 C38 C41 -177.0(6) . . . . ?
C29 C28 C42 C47 -83.7(7) . . . . ?
C27 C28 C42 C47 99.1(7) . . . . ?
C29 C28 C42 C43 97.6(7) . . . . ?
C27 C28 C42 C43 -79.6(7) . . . . ?
C29 C28 C42 Li1 -175.0(5) . . . . ?
C27 C28 C42 Li1 7.8(8) . . . . ?
C43 Li1 C42 C47 125.0(6) . . . . ?
P3 Li1 C42 C47 -123.7(5) . . . . ?
C44 Li1 C42 C47 95.5(4) . . . . ?
Br1 Li1 C42 C47 -21(3) . . . . ?
C46 Li1 C42 C47 28.0(4) . . . . ?
C45 Li1 C42 C47 61.4(4) . . . . ?
Sc1 Li1 C42 C47 -109.6(6) . . . . ?
P3 Li1 C42 C43 111.4(5) . . . . ?
C44 Li1 C42 C43 -29.4(4) . . . . ?
Br1 Li1 C42 C43 -146(3) . . . . ?
C47 Li1 C42 C43 -125.0(6) . . . . ?
C46 Li1 C42 C43 -97.0(4) . . . . ?
C45 Li1 C42 C43 -63.6(4) . . . . ?
Sc1 Li1 C42 C43 125.4(6) . . . . ?
C43 Li1 C42 C28 -116.3(6) . . . . ?
P3 Li1 C42 C28 -4.9(5) . . . . ?
C44 Li1 C42 C28 -145.7(5) . . . . ?
Br1 Li1 C42 C28 97(3) . . . . ?
C47 Li1 C42 C28 118.7(6) . . . . ?
C46 Li1 C42 C28 146.7(5) . . . . ?
C45 Li1 C42 C28 -179.9(5) . . . . ?
Sc1 Li1 C42 C28 9.1(8) . . . . ?
C47 C42 C43 C44 -6.2(9) . . . . ?
C28 C42 C43 C44 172.5(6) . . . . ?
Li1 C42 C43 C44 59.8(6) . . . . ?
C47 C42 C43 C48 177.9(6) . . . . ?
C28 C42 C43 C48 -3.4(9) . . . . ?
Li1 C42 C43 C48 -116.1(7) . . . . ?
C47 C42 C43 Li1 -66.0(6) . . . . ?
C28 C42 C43 Li1 112.7(6) . . . . ?
C42 Li1 C43 C44 -128.9(6) . . . . ?
P3 Li1 C43 C44 165.3(5) . . . . ?
Br1 Li1 C43 C44 37.5(12) . . . . ?
C47 Li1 C43 C44 -97.3(5) . . . . ?
C46 Li1 C43 C44 -62.8(4) . . . . ?
C45 Li1 C43 C44 -28.6(4) . . . . ?
Sc1 Li1 C43 C44 148.7(8) . . . . ?
P3 Li1 C43 C42 -65.8(4) . . . . ?
C44 Li1 C43 C42 128.9(6) . . . . ?
Br1 Li1 C43 C42 166.4(12) . . . . ?
C47 Li1 C43 C42 31.6(4) . . . . ?
C46 Li1 C43 C42 66.1(4) . . . . ?
C45 Li1 C43 C42 100.3(5) . . . . ?
Sc1 Li1 C43 C42 -82.4(7) . . . . ?
C42 Li1 C43 C48 115.3(7) . . . . ?
P3 Li1 C43 C48 49.5(7) . . . . ?
C44 Li1 C43 C48 -115.8(7) . . . . ?
Br1 Li1 C43 C48 -78.2(13) . . . . ?
C47 Li1 C43 C48 147.0(6) . . . . ?
C46 Li1 C43 C48 -178.6(6) . . . . ?
C45 Li1 C43 C48 -144.3(6) . . . . ?
Sc1 Li1 C43 C48 32.9(10) . . . . ?
C42 C43 C44 C45 2.1(10) . . . . ?
C48 C43 C44 C45 178.1(6) . . . . ?
Li1 C43 C44 C45 60.2(7) . . . . ?
C42 C43 C44 Li1 -58.1(6) . . . . ?
C48 C43 C44 Li1 117.8(7) . . . . ?
C42 Li1 C44 C43 30.0(4) . . . . ?
P3 Li1 C44 C43 -17.7(6) . . . . ?
Br1 Li1 C44 C43 -161.4(7) . . . . ?
C47 Li1 C44 C43 66.0(4) . . . . ?
C46 Li1 C44 C43 100.3(5) . . . . ?
C45 Li1 C44 C43 130.2(6) . . . . ?
Sc1 Li1 C44 C43 -75.7(13) . . . . ?
C42 Li1 C44 C45 -100.2(5) . . . . ?
C43 Li1 C44 C45 -130.2(6) . . . . ?
P3 Li1 C44 C45 -147.8(7) . . . . ?
Br1 Li1 C44 C45 68.4(6) . . . . ?
C47 Li1 C44 C45 -64.2(4) . . . . ?
C46 Li1 C44 C45 -29.8(4) . . . . ?
Sc1 Li1 C44 C45 154.1(13) . . . . ?
C43 C44 C45 C46 1.0(10) . . . . ?
Li1 C44 C45 C46 59.4(6) . . . . ?
C43 C44 C45 C49 -177.2(6) . . . . ?
Li1 C44 C45 C49 -118.7(7) . . . . ?
C43 C44 C45 Li1 -58.4(6) . . . . ?
C42 Li1 C45 C46 -63.1(5) . . . . ?
C43 Li1 C45 C46 -98.6(5) . . . . ?
P3 Li1 C45 C46 -72.2(11) . . . . ?
C44 Li1 C45 C46 -127.7(6) . . . . ?
Br1 Li1 C45 C46 106.0(6) . . . . ?
C47 Li1 C45 C46 -28.5(4) . . . . ?
Sc1 Li1 C45 C46 88(2) . . . . ?
C42 Li1 C45 C44 64.6(4) . . . . ?
C43 Li1 C45 C44 29.1(4) . . . . ?
P3 Li1 C45 C44 55.5(11) . . . . ?
Br1 Li1 C45 C44 -126.4(6) . . . . ?
C47 Li1 C45 C44 99.2(5) . . . . ?
C46 Li1 C45 C44 127.7(6) . . . . ?
Sc1 Li1 C45 C44 -144(2) . . . . ?
C42 Li1 C45 C49 -179.3(7) . . . . ?
C43 Li1 C45 C49 145.2(7) . . . . ?
P3 Li1 C45 C49 171.5(9) . . . . ?
C44 Li1 C45 C49 116.1(8) . . . . ?
Br1 Li1 C45 C49 -10.3(9) . . . . ?
C47 Li1 C45 C49 -144.7(7) . . . . ?
C46 Li1 C45 C49 -116.2(9) . . . . ?
Sc1 Li1 C45 C49 -28(2) . . . . ?
C44 C45 C46 C47 0.2(10) . . . . ?
C49 C45 C46 C47 178.3(6) . . . . ?
Li1 C45 C46 C47 58.6(6) . . . . ?
C44 C45 C46 Li1 -58.4(6) . . . . ?
C49 C45 C46 Li1 119.7(7) . . . . ?
C42 Li1 C46 C45 101.9(5) . . . . ?
C43 Li1 C46 C45 65.5(5) . . . . ?
P3 Li1 C46 C45 138.6(7) . . . . ?
C44 Li1 C46 C45 30.3(4) . . . . ?
Br1 Li1 C46 C45 -86.8(6) . . . . ?
C47 Li1 C46 C45 130.7(6) . . . . ?
Sc1 Li1 C46 C45 -152.1(8) . . . . ?
C42 Li1 C46 C47 -28.8(4) . . . . ?
C43 Li1 C46 C47 -65.2(4) . . . . ?
P3 Li1 C46 C47 7.9(7) . . . . ?
C44 Li1 C46 C47 -100.4(5) . . . . ?
Br1 Li1 C46 C47 142.5(6) . . . . ?
C45 Li1 C46 C47 -130.7(6) . . . . ?
Sc1 Li1 C46 C47 77.2(8) . . . . ?
C45 C46 C47 C42 -4.4(9) . . . . ?
Li1 C46 C47 C42 54.8(6) . . . . ?
C45 C46 C47 C50 178.7(6) . . . . ?
Li1 C46 C47 C50 -122.2(6) . . . . ?
C45 C46 C47 Li1 -59.2(6) . . . . ?
C43 C42 C47 C46 7.4(9) . . . . ?
C28 C42 C47 C46 -171.3(5) . . . . ?
Li1 C42 C47 C46 -57.3(6) . . . . ?
C43 C42 C47 C50 -175.7(6) . . . . ?
C28 C42 C47 C50 5.6(9) . . . . ?
Li1 C42 C47 C50 119.6(6) . . . . ?
C43 C42 C47 Li1 64.6(6) . . . . ?
C28 C42 C47 Li1 -114.1(6) . . . . ?
C42 Li1 C47 C46 130.9(6) . . . . ?
C43 Li1 C47 C46 98.7(5) . . . . ?
P3 Li1 C47 C46 -173.9(5) . . . . ?
C44 Li1 C47 C46 63.1(4) . . . . ?
Br1 Li1 C47 C46 -54.6(8) . . . . ?
C45 Li1 C47 C46 28.3(4) . . . . ?
Sc1 Li1 C47 C46 -133.7(6) . . . . ?
C43 Li1 C47 C42 -32.2(4) . . . . ?
P3 Li1 C47 C42 55.2(4) . . . . ?
C44 Li1 C47 C42 -67.8(4) . . . . ?
Br1 Li1 C47 C42 174.4(8) . . . . ?
C46 Li1 C47 C42 -130.9(6) . . . . ?
C45 Li1 C47 C42 -102.7(5) . . . . ?
Sc1 Li1 C47 C42 95.4(6) . . . . ?
C42 Li1 C47 C50 -114.0(7) . . . . ?
C43 Li1 C47 C50 -146.1(6) . . . . ?
P3 Li1 C47 C50 -58.7(7) . . . . ?
C44 Li1 C47 C50 178.2(6) . . . . ?
Br1 Li1 C47 C50 60.5(9) . . . . ?
C46 Li1 C47 C50 115.1(7) . . . . ?
C45 Li1 C47 C50 143.4(6) . . . . ?
Sc1 Li1 C47 C50 -18.6(9) . . . . ?
C1S C2S C3S C4S 58(3) . . . . ?
C2S C3S C4S C5S -175.8(19) . . . . ?
C1E C2E C3E C4E -15(13) . . . . ?
C2E C3E C4E C5E 127(8) . . . . ?
